data_4133114
loop_
_publ_author_name
'Antoni, Patrick W.'
'Hansmann, Max M.'

_publ_section_title
;
 Pyrylenes: A New Class of Tunable, Redox-Switchable, Photoexcitable
 Pyrylium-Carbene Hybrids with Three Stable Redox-States.
;
_journal_issue 44
_journal_name_full 'Journal of the American Chemical Society'
_journal_page_first 14823
_journal_page_last 14835
_journal_paper_doi 10.1021/jacs.8b08545
_journal_volume 140
_journal_year 2018
_chemical_absolute_configuration syn
_chemical_formula_moiety 'C44 H55 N O, C4 H10 O'
_chemical_formula_sum 'C48 H65 N O2'
_chemical_formula_weight 688.01
_space_group_crystal_system monoclinic
_space_group_IT_number 4
_space_group_name_Hall 'P 2yb'
_space_group_name_H-M_alt 'P 1 21 1'
_atom_sites_solution_hydrogens mixed
_atom_sites_solution_primary dual
_audit_creation_date 2018-06-21
_audit_creation_method
;
Olex2 1.2
(compiled 2018.05.29 svn.r3508 for OlexSys, GUI svn.r5506)
;
_cell_angle_alpha 90
_cell_angle_beta 100.343(18)
_cell_angle_gamma 90
_cell_formula_units_Z 2
_cell_length_a 9.445(6)
_cell_length_b 17.635(11)
_cell_length_c 12.818(9)
_cell_measurement_reflns_used 979
_cell_measurement_temperature 300
_cell_measurement_theta_max 18.68
_cell_measurement_theta_min 2.48
_cell_volume 2100(2)
_computing_cell_refinement 'SAINT V8.38A (?, 2016)'
_computing_data_reduction 'SAINT V8.38A (?, 2016)'
_computing_molecular_graphics 'Olex2 (Dolomanov et al., 2009)'
_computing_publication_material 'Olex2 (Dolomanov et al., 2009)'
_computing_structure_refinement 'XL (Sheldrick, 2008)'
_computing_structure_solution 'XT (Sheldrick, 2015)'
_diffrn_ambient_temperature 300
_diffrn_measured_fraction_theta_full 0.999
_diffrn_measured_fraction_theta_max 0.957
_diffrn_measurement_device_type 'Bruker APEX-II CCD'
_diffrn_measurement_method '\f and \w scans'
_diffrn_radiation_type MoK\a
_diffrn_radiation_wavelength 0.71073
_diffrn_reflns_av_R_equivalents 0.0336
_diffrn_reflns_av_unetI/netI 0.0387
_diffrn_reflns_Laue_measured_fraction_full 0.999
_diffrn_reflns_Laue_measured_fraction_max 0.957
_diffrn_reflns_limit_h_max 9
_diffrn_reflns_limit_h_min -12
_diffrn_reflns_limit_k_max 22
_diffrn_reflns_limit_k_min -23
_diffrn_reflns_limit_l_max 17
_diffrn_reflns_limit_l_min -16
_diffrn_reflns_number 30214
_diffrn_reflns_point_group_measured_fraction_full 0.988
_diffrn_reflns_point_group_measured_fraction_max 0.928
_diffrn_reflns_theta_full 25.242
_diffrn_reflns_theta_max 28.988
_diffrn_reflns_theta_min 2.192
_diffrn_standards_number 0
_exptl_absorpt_coefficient_mu 0.064
_exptl_absorpt_correction_T_max 0.7457
_exptl_absorpt_correction_T_min 0.5884
_exptl_absorpt_correction_type multi-scan
_exptl_absorpt_process_details
'SADABS-2016/2 (Bruker,2016/2) was used for absorption correction. wR2(int) was 0.1093 before and 0.0537 after correction. The Ratio of minimum to maximum transmission is 0.7891. The \l/2 correction factor is Not present.'
_exptl_crystal_colour red
_exptl_crystal_colour_primary red
_exptl_crystal_density_diffrn 1.088
_exptl_crystal_description plate
_exptl_crystal_F_000 752
_exptl_crystal_size_max 0.319
_exptl_crystal_size_mid 0.253
_exptl_crystal_size_min 0.083
_refine_diff_density_max 0.128
_refine_diff_density_min -0.188
_refine_diff_density_rms 0.034
_refine_ls_abs_structure_details
;
 Flack x determined using 2974 quotients [(I+)-(I-)]/[(I+)+(I-)]
 (Parsons, Flack and Wagner, Acta Cryst. B69 (2013) 249-259).
;
_refine_ls_abs_structure_Flack 0.2(4)
_refine_ls_extinction_method none
_refine_ls_goodness_of_fit_ref 1.049
_refine_ls_hydrogen_treatment mixed
_refine_ls_matrix_type full
_refine_ls_number_parameters 483
_refine_ls_number_reflns 10363
_refine_ls_number_restraints 4
_refine_ls_restrained_S_all 1.049
_refine_ls_R_factor_all 0.0622
_refine_ls_R_factor_gt 0.0449
_refine_ls_shift/su_max 0.000
_refine_ls_shift/su_mean 0.000
_refine_ls_structure_factor_coef Fsqd
_refine_ls_weighting_details 'w=1/[\s^2^(Fo^2^)+(0.0626P)^2^+0.0775P] where P=(Fo^2^+2Fc^2^)/3'
_refine_ls_weighting_scheme calc
_refine_ls_wR_factor_gt 0.1115
_refine_ls_wR_factor_ref 0.1227
_reflns_Friedel_coverage 0.880
_reflns_Friedel_fraction_full 0.975
_reflns_Friedel_fraction_max 0.897
_reflns_number_gt 7924
_reflns_number_total 10363
_reflns_threshold_expression 'I > 2\s(I)'
_cod_data_source_file ja8b08545_si_008.cif
_cod_data_source_block 2ePh
_cod_database_code 4133114
_shelx_shelxl_version_number 2016/6
_shelx_space_group_comment
;
The symmetry employed for this shelxl refinement is uniquely defined
by the following loop, which should always be used as a source of
symmetry information in preference to the above space-group names.
They are only intended as comments.
;
_shelx_estimated_absorpt_t_max 0.995
_shelx_estimated_absorpt_t_min 0.980
_olex2_refinement_description
;
1. Fixed Uiso
 At 1.2 times of:
  All C(H) groups, All C(H,H) groups
 At 1.5 times of:
  All C(H,H,H) groups
2. Restrained distances
 C2-H2
 0.93 with sigma of 0.02
 C7-H7A = C7-H7B
 0.97 with sigma of 0.02
3.a Ternary CH refined with riding coordinates:
 C6(H6), C9(H9), C12(H12), C39(H39), C42(H42)
3.b Secondary CH2 refined with riding coordinates:
 C8(H8A,H8B), C10(H10A,H10B), C15(H15A,H15B), C45(H45A,H45B), C47(H47A,H47B)
3.c Aromatic/amide H refined with riding coordinates:
 C19(H19), C22(H22), C23(H23), C24(H24), C25(H25), C26(H26), C28(H28),
 C29(H29), C30(H30), C31(H31), C32(H32), C35(H35), C36(H36), C37(H37)
3.d Idealised Me refined as rotating group:
 C11(H11A,H11B,H11C), C13(H13A,H13B,H13C), C14(H14A,H14B,H14C), C17(H17A,H17B,
 H17C), C18(H18A,H18B,H18C), C40(H40A,H40B,H40C), C41(H41A,H41B,H41C), C43(H43A,
 H43B,H43C), C44(H44A,H44B,H44C), C46(H46A,H46B,H46C), C48(H48A,H48B,H48C)
;
_olex2_submission_special_instructions 'No special instructions were received'

loop_
_space_group_symop_operation_xyz
'x, y, z'
'-x, y+1/2, -z'

loop_
_atom_site_label
_atom_site_type_symbol
_atom_site_fract_x
_atom_site_fract_y
_atom_site_fract_z
_atom_site_U_iso_or_equiv
_atom_site_adp_type
_atom_site_occupancy
_atom_site_site_symmetry_order
_atom_site_calc_flag
_atom_site_refinement_flags_posn
O1 O 0.83106(18) 0.54787(9) 0.61039(12) 0.0537(4) Uani 1 1 d .
N1 N 0.47944(18) 0.33678(9) 0.43822(13) 0.0413(4) Uani 1 1 d .
C1 C 0.7895(2) 0.50292(12) 0.68853(17) 0.0448(5) Uani 1 1 d .
C2 C 0.6951(2) 0.44719(13) 0.66508(18) 0.0481(5) Uani 1 1 d D
C3 C 0.6285(2) 0.42545(12) 0.55879(16) 0.0429(4) Uani 1 1 d .
C4 C 0.5329(2) 0.36632(11) 0.53850(15) 0.0402(4) Uani 1 1 d .
C5 C 0.4679(2) 0.31913(11) 0.62032(16) 0.0423(4) Uani 1 1 d .
C6 C 0.3830(2) 0.36168(13) 0.69812(18) 0.0501(5) Uani 1 1 d .
H6 H 0.311874 0.323855 0.710639 0.060 Uiso 1 1 calc R
C7 C 0.4620(3) 0.37935(16) 0.8096(2) 0.0600(6) Uani 1 1 d D
C8 C 0.5462(3) 0.31177(18) 0.8601(2) 0.0703(7) Uani 1 1 d .
H8A H 0.598181 0.326378 0.929423 0.084 Uiso 1 1 calc R
H8B H 0.479210 0.271896 0.870281 0.084 Uiso 1 1 calc R
C9 C 0.6517(3) 0.28092(15) 0.79535(19) 0.0596(6) Uani 1 1 d .
H9 H 0.724565 0.319831 0.791358 0.072 Uiso 1 1 calc R
C10 C 0.5773(3) 0.26173(13) 0.68319(18) 0.0519(5) Uani 1 1 d .
H10A H 0.526985 0.214071 0.686397 0.062 Uiso 1 1 calc R
H10B H 0.651817 0.252760 0.641504 0.062 Uiso 1 1 calc R
C11 C 0.7274(4) 0.2101(2) 0.8468(3) 0.0847(9) Uani 1 1 d .
H11A H 0.791593 0.190780 0.803026 0.127 Uiso 1 1 calc GR
H11B H 0.656951 0.172195 0.854334 0.127 Uiso 1 1 calc GR
H11C H 0.781112 0.222867 0.915448 0.127 Uiso 1 1 calc GR
C12 C 0.2879(3) 0.42764(16) 0.6459(2) 0.0630(6) Uani 1 1 d .
H12 H 0.281900 0.422338 0.569143 0.076 Uiso 1 1 calc R
C13 C 0.1338(4) 0.4196(2) 0.6675(3) 0.0982(11) Uani 1 1 d .
H13A H 0.133659 0.428150 0.741464 0.147 Uiso 1 1 calc GR
H13B H 0.098868 0.369464 0.648524 0.147 Uiso 1 1 calc GR
H13C H 0.072726 0.456194 0.626076 0.147 Uiso 1 1 calc GR
C14 C 0.3452(4) 0.50719(18) 0.6750(3) 0.0879(10) Uani 1 1 d .
H14A H 0.443198 0.510620 0.664804 0.132 Uiso 1 1 calc GR
H14B H 0.340600 0.517352 0.747880 0.132 Uiso 1 1 calc GR
H14C H 0.287720 0.543665 0.630525 0.132 Uiso 1 1 calc GR
C15 C 0.3511(2) 0.27376(13) 0.54719(18) 0.0490(5) Uani 1 1 d .
H15A H 0.340723 0.224016 0.577221 0.059 Uiso 1 1 calc R
H15B H 0.259450 0.299858 0.540072 0.059 Uiso 1 1 calc R
C16 C 0.3943(2) 0.26585(12) 0.43992(17) 0.0460(5) Uani 1 1 d .
C17 C 0.4805(3) 0.19352(13) 0.4313(2) 0.0633(7) Uani 1 1 d .
H17A H 0.566477 0.194158 0.484183 0.095 Uiso 1 1 calc GR
H17B H 0.505766 0.190749 0.362133 0.095 Uiso 1 1 calc GR
H17C H 0.423335 0.150190 0.442189 0.095 Uiso 1 1 calc GR
C18 C 0.2627(3) 0.26322(16) 0.3518(2) 0.0631(6) Uani 1 1 d .
H18A H 0.292874 0.265654 0.284219 0.095 Uiso 1 1 calc GR
H18B H 0.201220 0.305525 0.358897 0.095 Uiso 1 1 calc GR
H18C H 0.211192 0.216822 0.356711 0.095 Uiso 1 1 calc GR
C19 C 0.6803(2) 0.47368(12) 0.48130(17) 0.0457(5) Uani 1 1 d .
H19 H 0.646425 0.464454 0.409741 0.055 Uiso 1 1 calc R
C20 C 0.7732(2) 0.53001(12) 0.50706(16) 0.0429(4) Uani 1 1 d .
C21 C 0.8289(2) 0.58027(12) 0.43225(18) 0.0482(5) Uani 1 1 d .
C22 C 0.9477(3) 0.62514(15) 0.4659(2) 0.0617(6) Uani 1 1 d .
H22 H 0.993815 0.622897 0.536336 0.074 Uiso 1 1 calc R
C23 C 0.9995(3) 0.67342(19) 0.3966(3) 0.0798(8) Uani 1 1 d .
H23 H 1.080718 0.702696 0.420556 0.096 Uiso 1 1 calc R
C24 C 0.9328(4) 0.67843(19) 0.2940(3) 0.0799(9) Uani 1 1 d .
H24 H 0.966619 0.711832 0.247989 0.096 Uiso 1 1 calc R
C25 C 0.8150(4) 0.63384(19) 0.2586(2) 0.0805(9) Uani 1 1 d .
H25 H 0.770116 0.636369 0.187934 0.097 Uiso 1 1 calc R
C26 C 0.7627(3) 0.58539(16) 0.3268(2) 0.0657(7) Uani 1 1 d .
H26 H 0.682216 0.555802 0.301973 0.079 Uiso 1 1 calc R
C27 C 0.8653(3) 0.52510(13) 0.79382(18) 0.0505(5) Uani 1 1 d .
C28 C 0.8419(4) 0.48886(19) 0.8849(2) 0.0786(9) Uani 1 1 d .
H28 H 0.776928 0.448829 0.879567 0.094 Uiso 1 1 calc R
C29 C 0.9132(5) 0.5110(2) 0.9831(2) 0.0971(12) Uani 1 1 d .
H29 H 0.894960 0.486233 1.043337 0.117 Uiso 1 1 calc R
C30 C 1.0096(5) 0.5685(2) 0.9934(3) 0.0956(11) Uani 1 1 d .
H30 H 1.055876 0.583962 1.060277 0.115 Uiso 1 1 calc R
C31 C 1.0379(5) 0.6032(2) 0.9050(3) 0.0998(12) Uani 1 1 d .
H31 H 1.106856 0.641347 0.911438 0.120 Uiso 1 1 calc R
C32 C 0.9658(4) 0.58265(17) 0.8057(2) 0.0779(9) Uani 1 1 d .
H32 H 0.985230 0.607886 0.746142 0.093 Uiso 1 1 calc R
C33 C 0.5057(2) 0.36641(12) 0.33908(16) 0.0437(4) Uani 1 1 d .
C34 C 0.6256(3) 0.34256(13) 0.29749(19) 0.0529(5) Uani 1 1 d .
C35 C 0.6428(4) 0.37145(17) 0.1995(2) 0.0741(8) Uani 1 1 d .
H35 H 0.720977 0.355658 0.170156 0.089 Uiso 1 1 calc R
C36 C 0.5484(4) 0.4222(2) 0.1454(2) 0.0825(9) Uani 1 1 d .
H36 H 0.561500 0.439928 0.079451 0.099 Uiso 1 1 calc R
C37 C 0.4346(4) 0.44678(16) 0.1881(2) 0.0703(7) Uani 1 1 d .
H37 H 0.371600 0.482096 0.151269 0.084 Uiso 1 1 calc R
C38 C 0.4107(3) 0.42047(13) 0.28524(17) 0.0516(5) Uani 1 1 d .
C39 C 0.2890(3) 0.45438(15) 0.3327(2) 0.0633(6) Uani 1 1 d .
H39 H 0.276191 0.422882 0.393345 0.076 Uiso 1 1 calc R
C40 C 0.3289(4) 0.53479(19) 0.3744(3) 0.0915(10) Uani 1 1 d .
H40A H 0.347656 0.566148 0.317144 0.137 Uiso 1 1 calc GR
H40B H 0.413401 0.532554 0.428561 0.137 Uiso 1 1 calc GR
H40C H 0.250669 0.555865 0.403384 0.137 Uiso 1 1 calc GR
C41 C 0.1454(3) 0.4567(2) 0.2558(3) 0.0973(11) Uani 1 1 d .
H41A H 0.123935 0.407162 0.225969 0.146 Uiso 1 1 calc GR
H41B H 0.151453 0.492200 0.200080 0.146 Uiso 1 1 calc GR
H41C H 0.070686 0.472021 0.293125 0.146 Uiso 1 1 calc GR
C42 C 0.7421(3) 0.29175(16) 0.3566(2) 0.0647(7) Uani 1 1 d .
H42 H 0.710232 0.273597 0.420851 0.078 Uiso 1 1 calc R
C43 C 0.7711(4) 0.2227(2) 0.2918(3) 0.0975(11) Uani 1 1 d .
H43A H 0.683216 0.195101 0.269930 0.146 Uiso 1 1 calc GR
H43B H 0.840587 0.190568 0.334397 0.146 Uiso 1 1 calc GR
H43C H 0.807794 0.239084 0.230368 0.146 Uiso 1 1 calc GR
C44 C 0.8821(3) 0.3359(2) 0.3903(4) 0.0956(11) Uani 1 1 d .
H44A H 0.865728 0.377430 0.435181 0.143 Uiso 1 1 calc GR
H44B H 0.914366 0.355206 0.328563 0.143 Uiso 1 1 calc GR
H44C H 0.954205 0.302935 0.428453 0.143 Uiso 1 1 calc GR
O2 O 0.7009(4) 0.7107(2) 0.0002(3) 0.1367(12) Uani 1 1 d .
C45 C 0.6089(10) 0.6741(6) -0.0759(5) 0.182(3) Uani 1 1 d .
H45A H 0.661732 0.654547 -0.128449 0.218 Uiso 1 1 calc R
H45B H 0.537988 0.709805 -0.111139 0.218 Uiso 1 1 calc R
C46 C 0.5342(9) 0.6107(6) -0.0335(7) 0.199(3) Uani 1 1 d .
H46A H 0.499045 0.627374 0.028497 0.299 Uiso 1 1 calc GR
H46B H 0.600069 0.569418 -0.015034 0.299 Uiso 1 1 calc GR
H46C H 0.454840 0.594283 -0.086252 0.299 Uiso 1 1 calc GR
C47 C 0.7709(11) 0.7713(5) -0.0371(6) 0.184(3) Uani 1 1 d .
H47A H 0.821262 0.753216 -0.091915 0.221 Uiso 1 1 calc R
H47B H 0.699611 0.807897 -0.069360 0.221 Uiso 1 1 calc R
C48 C 0.8683(11) 0.8073(6) 0.0404(7) 0.209(3) Uani 1 1 d .
H48A H 0.823068 0.818706 0.099874 0.314 Uiso 1 1 calc GR
H48B H 0.900006 0.853547 0.012328 0.314 Uiso 1 1 calc GR
H48C H 0.949559 0.774786 0.062767 0.314 Uiso 1 1 calc GR
H2 H 0.674(2) 0.4174(12) 0.7216(15) 0.039(5) Uiso 1 1 d D
H7A H 0.523(3) 0.4245(13) 0.807(2) 0.059(7) Uiso 1 1 d D
H7B H 0.390(3) 0.3969(18) 0.852(2) 0.088(10) Uiso 1 1 d D

loop_
_atom_site_aniso_label
_atom_site_aniso_U_11
_atom_site_aniso_U_22
_atom_site_aniso_U_33
_atom_site_aniso_U_23
_atom_site_aniso_U_13
_atom_site_aniso_U_12
O1 0.0578(9) 0.0529(9) 0.0483(8) 0.0026(7) 0.0044(7) -0.0172(7)
N1 0.0427(9) 0.0369(8) 0.0438(9) 0.0018(7) 0.0066(7) -0.0031(7)
C1 0.0438(11) 0.0441(11) 0.0459(11) 0.0016(9) 0.0064(8) -0.0014(9)
C2 0.0508(12) 0.0482(12) 0.0445(11) 0.0038(9) 0.0065(9) -0.0068(10)
C3 0.0438(11) 0.0403(10) 0.0441(10) 0.0007(8) 0.0061(8) -0.0032(9)
C4 0.0385(10) 0.0385(10) 0.0430(10) 0.0019(8) 0.0054(8) 0.0026(8)
C5 0.0416(11) 0.0412(10) 0.0448(10) 0.0027(8) 0.0093(8) 0.0002(9)
C6 0.0491(12) 0.0515(12) 0.0525(12) -0.0013(10) 0.0164(9) 0.0027(10)
C7 0.0635(15) 0.0674(16) 0.0516(13) -0.0035(12) 0.0171(11) 0.0017(13)
C8 0.0804(19) 0.0833(19) 0.0461(13) 0.0059(13) 0.0085(12) 0.0032(16)
C9 0.0607(14) 0.0636(15) 0.0524(13) 0.0125(11) 0.0046(10) 0.0019(12)
C10 0.0543(12) 0.0480(12) 0.0542(12) 0.0083(10) 0.0113(10) 0.0080(10)
C11 0.087(2) 0.089(2) 0.0737(18) 0.0242(16) 0.0009(16) 0.0202(18)
C12 0.0622(15) 0.0633(15) 0.0652(15) -0.0025(12) 0.0163(12) 0.0163(12)
C13 0.0641(19) 0.109(3) 0.125(3) 0.003(2) 0.0258(19) 0.0306(19)
C14 0.096(2) 0.0595(16) 0.109(3) 0.0022(16) 0.0188(19) 0.0197(16)
C15 0.0461(11) 0.0457(11) 0.0563(12) 0.0001(9) 0.0121(9) -0.0087(9)
C16 0.0471(11) 0.0390(10) 0.0521(11) -0.0029(9) 0.0094(9) -0.0075(9)
C17 0.0721(17) 0.0403(12) 0.0817(17) -0.0064(11) 0.0254(14) -0.0054(11)
C18 0.0592(14) 0.0661(15) 0.0609(14) -0.0047(12) 0.0027(11) -0.0185(13)
C19 0.0491(12) 0.0431(11) 0.0442(11) 0.0003(8) 0.0069(9) -0.0027(9)
C20 0.0435(11) 0.0403(10) 0.0449(11) 0.0002(8) 0.0077(8) -0.0004(9)
C21 0.0508(12) 0.0421(11) 0.0544(12) 0.0021(9) 0.0164(10) 0.0015(9)
C22 0.0535(14) 0.0601(14) 0.0722(16) 0.0081(12) 0.0134(12) -0.0095(11)
C23 0.0681(18) 0.0751(18) 0.101(2) 0.0150(17) 0.0293(16) -0.0181(15)
C24 0.090(2) 0.0747(18) 0.085(2) 0.0227(16) 0.0416(18) -0.0051(17)
C25 0.097(2) 0.087(2) 0.0603(16) 0.0180(15) 0.0221(15) -0.0027(19)
C26 0.0776(18) 0.0655(16) 0.0543(14) 0.0063(11) 0.0124(12) -0.0119(14)
C27 0.0511(12) 0.0489(12) 0.0487(12) -0.0019(9) 0.0009(9) -0.0036(10)
C28 0.093(2) 0.082(2) 0.0542(15) 0.0059(13) -0.0037(14) -0.0335(17)
C29 0.126(3) 0.108(3) 0.0483(15) 0.0096(16) -0.0086(16) -0.040(2)
C30 0.123(3) 0.089(2) 0.0614(17) -0.0066(16) -0.0216(17) -0.031(2)
C31 0.119(3) 0.098(2) 0.0689(19) 0.0006(18) -0.0191(18) -0.054(2)
C32 0.092(2) 0.0749(19) 0.0599(16) -0.0002(13) -0.0051(14) -0.0317(17)
C33 0.0475(11) 0.0403(10) 0.0425(10) -0.0016(8) 0.0057(8) -0.0053(9)
C34 0.0590(14) 0.0473(11) 0.0549(13) -0.0032(10) 0.0170(10) -0.0024(10)
C35 0.094(2) 0.0728(17) 0.0636(16) 0.0008(14) 0.0368(15) 0.0011(16)
C36 0.120(3) 0.0807(19) 0.0501(14) 0.0099(14) 0.0252(16) -0.008(2)
C37 0.089(2) 0.0645(15) 0.0523(14) 0.0136(12) 0.0000(13) 0.0018(15)
C38 0.0559(13) 0.0470(11) 0.0488(12) 0.0037(10) 0.0013(9) -0.0025(10)
C39 0.0562(14) 0.0580(14) 0.0745(16) 0.0142(12) 0.0081(12) 0.0122(12)
C40 0.084(2) 0.0622(17) 0.128(3) -0.0041(18) 0.018(2) 0.0197(16)
C41 0.0613(18) 0.114(3) 0.110(3) 0.035(2) -0.0028(18) 0.0147(19)
C42 0.0549(14) 0.0618(15) 0.0824(18) 0.0040(13) 0.0256(13) 0.0093(12)
C43 0.101(3) 0.072(2) 0.129(3) -0.005(2) 0.045(2) 0.0233(19)
C44 0.0536(17) 0.090(2) 0.146(3) 0.005(2) 0.0251(18) 0.0039(16)
O2 0.165(3) 0.158(3) 0.089(2) 0.019(2) 0.028(2) 0.045(3)
C45 0.232(8) 0.198(7) 0.099(4) -0.018(5) -0.014(5) 0.047(7)
C46 0.203(8) 0.207(8) 0.187(7) -0.073(7) 0.035(6) -0.007(7)
C47 0.245(8) 0.182(7) 0.122(5) 0.061(5) 0.019(5) 0.048(7)
C48 0.235(9) 0.235(9) 0.155(6) 0.037(7) 0.027(6) -0.001(8)

loop_
_atom_type_symbol
_atom_type_description
_atom_type_scat_dispersion_real
_atom_type_scat_dispersion_imag
_atom_type_scat_source
C C 0.0033 0.0016 'International Tables Vol C Tables 4.2.6.8 and 6.1.1.4'
H H 0.0000 0.0000 'International Tables Vol C Tables 4.2.6.8 and 6.1.1.4'
N N 0.0061 0.0033 'International Tables Vol C Tables 4.2.6.8 and 6.1.1.4'
O O 0.0106 0.0060 'International Tables Vol C Tables 4.2.6.8 and 6.1.1.4'

loop_
_geom_angle_atom_site_label_1
_geom_angle_atom_site_label_2
_geom_angle_atom_site_label_3
_geom_angle
C20 O1 C1 116.68(16)
C4 N1 C16 114.04(16)
C4 N1 C33 126.01(17)
C33 N1 C16 119.87(16)
O1 C1 C27 111.00(18)
C2 C1 O1 121.72(19)
C2 C1 C27 127.3(2)
C1 C2 C3 124.9(2)
C1 C2 H2 117.7(13)
C3 C2 H2 117.3(13)
C2 C3 C19 110.14(18)
C4 C3 C2 122.69(19)
C4 C3 C19 127.16(19)
N1 C4 C5 107.52(16)
C3 C4 N1 125.11(18)
C3 C4 C5 127.35(18)
C4 C5 C6 118.73(17)
C4 C5 C10 113.04(17)
C10 C5 C6 110.27(17)
C15 C5 C4 101.25(17)
C15 C5 C6 104.00(17)
C15 C5 C10 108.24(18)
C5 C6 H6 102.8
C7 C6 C5 118.1(2)
C7 C6 H6 102.8
C7 C6 C12 113.7(2)
C12 C6 C5 113.96(19)
C12 C6 H6 102.8
C6 C7 H7A 109.3(15)
C6 C7 H7B 108.3(19)
C8 C7 C6 111.9(2)
C8 C7 H7A 112.7(16)
C8 C7 H7B 111.6(19)
H7A C7 H7B 103(2)
C7 C8 H8A 108.9
C7 C8 H8B 108.9
H8A C8 H8B 107.7
C9 C8 C7 113.4(2)
C9 C8 H8A 108.9
C9 C8 H8B 108.9
C8 C9 H9 108.4
C8 C9 C10 111.2(2)
C8 C9 C11 111.2(2)
C10 C9 H9 108.4
C10 C9 C11 109.1(2)
C11 C9 H9 108.4
C5 C10 H10A 107.4
C5 C10 H10B 107.4
C9 C10 C5 119.6(2)
C9 C10 H10A 107.4
C9 C10 H10B 107.4
H10A C10 H10B 107.0
C9 C11 H11A 109.5
C9 C11 H11B 109.5
C9 C11 H11C 109.5
H11A C11 H11B 109.5
H11A C11 H11C 109.5
H11B C11 H11C 109.5
C6 C12 H12 106.7
C13 C12 C6 110.4(2)
C13 C12 H12 106.7
C14 C12 C6 115.7(2)
C14 C12 H12 106.7
C14 C12 C13 110.3(3)
C12 C13 H13A 109.5
C12 C13 H13B 109.5
C12 C13 H13C 109.5
H13A C13 H13B 109.5
H13A C13 H13C 109.5
H13B C13 H13C 109.5
C12 C14 H14A 109.5
C12 C14 H14B 109.5
C12 C14 H14C 109.5
H14A C14 H14B 109.5
H14A C14 H14C 109.5
H14B C14 H14C 109.5
C5 C15 H15A 109.9
C5 C15 H15B 109.9
H15A C15 H15B 108.3
C16 C15 C5 108.75(17)
C16 C15 H15A 109.9
C16 C15 H15B 109.9
N1 C16 C15 99.83(16)
N1 C16 C17 113.84(18)
N1 C16 C18 112.68(19)
C15 C16 C17 112.2(2)
C15 C16 C18 111.1(2)
C18 C16 C17 107.2(2)
C16 C17 H17A 109.5
C16 C17 H17B 109.5
C16 C17 H17C 109.5
H17A C17 H17B 109.5
H17A C17 H17C 109.5
H17B C17 H17C 109.5
C16 C18 H18A 109.5
C16 C18 H18B 109.5
C16 C18 H18C 109.5
H18A C18 H18B 109.5
H18A C18 H18C 109.5
H18B C18 H18C 109.5
C3 C19 H19 118.1
C20 C19 C3 123.7(2)
C20 C19 H19 118.1
O1 C20 C21 111.27(18)
C19 C20 O1 122.80(19)
C19 C20 C21 125.9(2)
C22 C21 C20 120.6(2)
C22 C21 C26 117.9(2)
C26 C21 C20 121.6(2)
C21 C22 H22 119.5
C21 C22 C23 121.0(3)
C23 C22 H22 119.5
C22 C23 H23 119.8
C24 C23 C22 120.5(3)
C24 C23 H23 119.8
C23 C24 H24 120.3
C23 C24 C25 119.5(3)
C25 C24 H24 120.3
C24 C25 H25 119.7
C24 C25 C26 120.6(3)
C26 C25 H25 119.7
C21 C26 H26 119.7
C25 C26 C21 120.6(3)
C25 C26 H26 119.7
C28 C27 C1 122.0(2)
C32 C27 C1 120.8(2)
C32 C27 C28 117.2(2)
C27 C28 H28 119.5
C29 C28 C27 121.0(3)
C29 C28 H28 119.5
C28 C29 H29 119.5
C30 C29 C28 120.9(3)
C30 C29 H29 119.5
C29 C30 H30 120.4
C29 C30 C31 119.1(3)
C31 C30 H30 120.4
C30 C31 H31 119.5
C30 C31 C32 120.9(3)
C32 C31 H31 119.5
C27 C32 C31 120.7(3)
C27 C32 H32 119.6
C31 C32 H32 119.6
C34 C33 N1 120.51(19)
C34 C33 C38 120.4(2)
C38 C33 N1 119.05(19)
C33 C34 C42 123.6(2)
C35 C34 C33 117.8(2)
C35 C34 C42 118.5(2)
C34 C35 H35 119.0
C36 C35 C34 121.9(3)
C36 C35 H35 119.0
C35 C36 H36 120.1
C37 C36 C35 119.7(3)
C37 C36 H36 120.1
C36 C37 H37 119.2
C36 C37 C38 121.6(3)
C38 C37 H37 119.2
C33 C38 C39 122.3(2)
C37 C38 C33 118.5(2)
C37 C38 C39 119.1(2)
C38 C39 H39 107.8
C38 C39 C40 110.3(2)
C38 C39 C41 113.6(3)
C40 C39 H39 107.8
C41 C39 H39 107.8
C41 C39 C40 109.5(3)
C39 C40 H40A 109.5
C39 C40 H40B 109.5
C39 C40 H40C 109.5
H40A C40 H40B 109.5
H40A C40 H40C 109.5
H40B C40 H40C 109.5
C39 C41 H41A 109.5
C39 C41 H41B 109.5
C39 C41 H41C 109.5
H41A C41 H41B 109.5
H41A C41 H41C 109.5
H41B C41 H41C 109.5
C34 C42 H42 108.0
C34 C42 C43 112.7(3)
C34 C42 C44 110.8(3)
C43 C42 H42 108.0
C43 C42 C44 109.2(3)
C44 C42 H42 108.0
C42 C43 H43A 109.5
C42 C43 H43B 109.5
C42 C43 H43C 109.5
H43A C43 H43B 109.5
H43A C43 H43C 109.5
H43B C43 H43C 109.5
C42 C44 H44A 109.5
C42 C44 H44B 109.5
C42 C44 H44C 109.5
H44A C44 H44B 109.5
H44A C44 H44C 109.5
H44B C44 H44C 109.5
C45 O2 C47 113.9(6)
O2 C45 H45A 109.1
O2 C45 H45B 109.1
O2 C45 C46 112.6(6)
H45A C45 H45B 107.8
C46 C45 H45A 109.1
C46 C45 H45B 109.1
C45 C46 H46A 109.5
C45 C46 H46B 109.5
C45 C46 H46C 109.5
H46A C46 H46B 109.5
H46A C46 H46C 109.5
H46B C46 H46C 109.5
O2 C47 H47A 108.8
O2 C47 H47B 108.8
H47A C47 H47B 107.7
C48 C47 O2 113.8(6)
C48 C47 H47A 108.8
C48 C47 H47B 108.8
C47 C48 H48A 109.5
C47 C48 H48B 109.5
C47 C48 H48C 109.5
H48A C48 H48B 109.5
H48A C48 H48C 109.5
H48B C48 H48C 109.5

loop_
_geom_bond_atom_site_label_1
_geom_bond_atom_site_label_2
_geom_bond_distance
O1 C1 1.388(3)
O1 C20 1.376(3)
N1 C4 1.395(3)
N1 C16 1.489(3)
N1 C33 1.436(3)
C1 C2 1.325(3)
C1 C27 1.463(3)
C2 C3 1.446(3)
C2 H2 0.945(18)
C3 C4 1.373(3)
C3 C19 1.458(3)
C4 C5 1.549(3)
C5 C6 1.578(3)
C5 C10 1.563(3)
C5 C15 1.538(3)
C6 H6 0.9800
C6 C7 1.521(4)
C6 C12 1.547(4)
C7 C8 1.512(4)
C7 H7A 0.98(2)
C7 H7B 1.00(2)
C8 H8A 0.9700
C8 H8B 0.9700
C8 C9 1.508(4)
C9 H9 0.9800
C9 C10 1.521(4)
C9 C11 1.529(4)
C10 H10A 0.9700
C10 H10B 0.9700
C11 H11A 0.9600
C11 H11B 0.9600
C11 H11C 0.9600
C12 H12 0.9800
C12 C13 1.535(4)
C12 C14 1.526(5)
C13 H13A 0.9600
C13 H13B 0.9600
C13 H13C 0.9600
C14 H14A 0.9600
C14 H14B 0.9600
C14 H14C 0.9600
C15 H15A 0.9700
C15 H15B 0.9700
C15 C16 1.509(3)
C16 C17 1.528(3)
C16 C18 1.523(3)
C17 H17A 0.9600
C17 H17B 0.9600
C17 H17C 0.9600
C18 H18A 0.9600
C18 H18B 0.9600
C18 H18C 0.9600
C19 H19 0.9300
C19 C20 1.327(3)
C20 C21 1.471(3)
C21 C22 1.378(3)
C21 C26 1.386(4)
C22 H22 0.9300
C22 C23 1.381(4)
C23 H23 0.9300
C23 C24 1.355(5)
C24 H24 0.9300
C24 C25 1.371(5)
C25 H25 0.9300
C25 C26 1.376(4)
C26 H26 0.9300
C27 C28 1.383(4)
C27 C32 1.379(4)
C28 H28 0.9300
C28 C29 1.374(4)
C29 H29 0.9300
C29 C30 1.352(5)
C30 H30 0.9300
C30 C31 1.356(5)
C31 H31 0.9300
C31 C32 1.380(4)
C32 H32 0.9300
C33 C34 1.400(3)
C33 C38 1.403(3)
C34 C35 1.392(4)
C34 C42 1.513(4)
C35 H35 0.9300
C35 C36 1.362(5)
C36 H36 0.9300
C36 C37 1.362(5)
C37 H37 0.9300
C37 C38 1.384(4)
C38 C39 1.517(4)
C39 H39 0.9800
C39 C40 1.538(4)
C39 C41 1.527(4)
C40 H40A 0.9600
C40 H40B 0.9600
C40 H40C 0.9600
C41 H41A 0.9600
C41 H41B 0.9600
C41 H41C 0.9600
C42 H42 0.9800
C42 C43 1.526(4)
C42 C44 1.529(5)
C43 H43A 0.9600
C43 H43B 0.9600
C43 H43C 0.9600
C44 H44A 0.9600
C44 H44B 0.9600
C44 H44C 0.9600
O2 C45 1.349(8)
O2 C47 1.387(9)
C45 H45A 0.9700
C45 H45B 0.9700
C45 C46 1.476(11)
C46 H46A 0.9600
C46 H46B 0.9600
C46 H46C 0.9600
C47 H47A 0.9700
C47 H47B 0.9700
C47 C48 1.381(11)
C48 H48A 0.9600
C48 H48B 0.9600
C48 H48C 0.9600
